data_7248681
loop_
_publ_author_name
'Zebret, Soumaila'
'Hadiji, Mouna'
'Romano-deGea, Jan'
'Bornet, Aur\'elien'
'Ortiz, Daniel'
'Fadaei Tirani, Farzaneh'
'Stathopoulos, Christina'
'Nowak-Sliwinska, Patrycja'
'Munier, Francis'
'Dyson, Paul Joseph'

_publ_section_title
;
 New melphalan derivatives for the treatment of retinoblastoma in
 combination with thermotherapy
;
_journal_name_full 'RSC Medicinal Chemistry'
_journal_paper_doi 10.1039/D4MD00211C
_journal_year 2024
_chemical_formula_moiety 'C26 H29 Cl2 F13 N2 O4'
_chemical_formula_sum 'C26 H29 Cl2 F13 N2 O4'
_chemical_formula_weight 751.41
_space_group_crystal_system orthorhombic
_space_group_IT_number 29
_space_group_name_Hall 'P 2c -2ac'
_space_group_name_H-M_alt 'P c a 21'
_atom_sites_solution_hydrogens mixed
_atom_sites_solution_primary dual
_atom_sites_solution_secondary difmap
_audit_creation_date 2018-12-11
_audit_creation_method
;
Olex2 1.2
(compiled 2018.05.29 svn.r3508 for OlexSys, GUI svn.r5506)
;
_audit_update_record
;
2024-02-26 deposited with the CCDC.	2024-05-21 downloaded from the CCDC.
;
_cell_angle_alpha 90
_cell_angle_beta 90
_cell_angle_gamma 90
_cell_formula_units_Z 4
_cell_length_a 10.97900(20)
_cell_length_b 30.0354(5)
_cell_length_c 9.7195(2)
_cell_measurement_reflns_used 18070
_cell_measurement_temperature 140.01(10)
_cell_measurement_theta_max 74.6190
_cell_measurement_theta_min 4.2380
_cell_volume 3205.09(10)
_computing_cell_refinement 'CrysAlisPro 1.171.38.46 (Rigaku OD, 2015)'
_computing_data_collection 'CrysAlisPro 1.171.38.46 (Rigaku OD, 2015)'
_computing_data_reduction 'CrysAlisPro 1.171.38.46 (Rigaku OD, 2015)'
_computing_molecular_graphics 'Olex2 (Dolomanov et al., 2009)'
_computing_publication_material 'Olex2 (Dolomanov et al., 2009)'
_computing_structure_refinement 'ShelXL (Sheldrick, 2015)'
_computing_structure_solution 'SHelXT (Sheldrick, 2015)'
_diffrn_ambient_environment N~2~
_diffrn_ambient_temperature 140.01(10)
_diffrn_detector 'CCD plate'
_diffrn_detector_area_resol_mean 10.2665
_diffrn_detector_type Atlas
_diffrn_measured_fraction_theta_full 0.999
_diffrn_measured_fraction_theta_max 0.992
_diffrn_measurement_details
;
List of Runs (angles in degrees, time in seconds):

  # Type    Start    End  Width  t~exp~   \w     \q     \k     \f   Frames
#--------------------------------------------------------------------------
  1  \w      5.00  30.00   1.00    5.00    --   42.00  89.00-103.04   25
  2  \w   -115.00 -15.00   1.00    5.00    --  -43.13 -57.00 -90.00  100
  3  \w   -112.00 -18.00   1.00    5.00    --  -43.13 -57.00-180.00   94
  4  \w   -117.00 -19.00   1.00    5.00    --  -43.13 -37.00   0.00   98
  5  \w    -70.00  29.00   1.00    5.00    --  -43.13  57.00 -30.00   99
  6  \w     69.00 104.00   1.00    5.00    --   43.13  66.00  -5.63   35
  7  \w     13.00  39.00   1.00    5.00    --   43.13  66.00  -5.63   26
  8  \w     31.00  99.00   1.00    5.00    --   43.13-125.00-150.00   68
  9  \w     11.00  36.00   1.00    5.00    --   46.00  84.00  15.80   25
 10  \w     11.00  36.00   1.00    5.00    --   46.00  84.00  89.44   25
 11  \w     17.00  42.00   1.00    5.00    --   50.00  80.00  85.85   25
 12  \w     20.00  46.00   1.00    5.00    --   54.00  81.00 -33.27   26
 13  \w     20.00  45.00   1.00    5.00    --   54.00  81.00 -92.12   25
 14  \w     20.00  45.00   1.00    5.00    --   54.00  81.00 151.51   25
 15  \w     20.00  45.00   1.00    5.00    --   54.00  81.00-149.23   25
 16  \w     30.00  57.00   1.00    5.00    --   62.00  75.00  34.10   27
 17  \w     33.00  59.00   1.00    5.00    --   66.00  77.00-101.07   26
 18  \w     33.00  62.00   1.00    5.00    --   66.00  77.00 101.96   29
 19  \w     36.00  62.00   1.00    5.00    --   66.00  65.00  79.36   26
 20  \w     38.00  65.00   1.00    5.00    --   70.00  77.00  78.24   27
 21  \w     38.00  65.00   1.00    5.00    --   70.00  75.00-167.86   27
 22  \w     91.00 144.00   1.00    5.00    --   70.00  77.00 -60.88   53
 23  \w     37.00  63.00   1.00    5.00    --   70.00  77.00 -60.88   26
 24  \w     43.00  70.00   1.00    5.00    --   74.00  77.00 -47.96   27
 25  \w     42.00  68.00   1.00    5.00    --   74.00  76.00-140.85   26
 26  \w     41.00  67.00   1.00    5.00    --   74.00  77.00 149.92   26
 27  \w    111.00 150.00   1.00    5.00    --   74.00  76.00-140.85   39
 28  \w    126.00 153.00   1.00   20.00    --   78.00  77.00 154.12   27
 29  \w     48.00  74.00   1.00   20.00    --   78.00  77.00 154.12   26
 30  \w     47.00  73.00   1.00   20.00    --   78.00  70.00  17.71   26
 31  \w     50.00  76.00   1.00   20.00    --   82.00  73.00 -24.18   26
 32  \w     55.00  82.00   1.00   20.00    --   82.00  64.00-118.70   27
 33  \w     58.00  83.00   1.00   20.00    --   86.00  59.00 -59.41   25
 34  \w     54.00  80.00   1.00   20.00    --   86.00  74.00 118.16   26
 35  \w     59.00  85.00   1.00   20.00    --   90.00  71.00-105.80   26
 36  \w     58.00  84.00   1.00   20.00    --   90.00  74.00  34.12   26
 37  \w     62.00  93.00   1.00   20.00    --   94.00  76.00  76.30   31
 38  \w     97.00 168.00   1.00   20.00    --   94.00  75.00 172.06   71
 39  \w     62.00  88.00   1.00   20.00    --   94.00  75.00 172.06   26
 40  \w     66.00 136.00   1.00   20.00    --   98.00  74.00-163.52   70
 41  \w    122.00 170.00   1.00   20.00    --   98.00  69.00 124.99   48
 42  \w     67.00  94.00   1.00   20.00    --   98.00  69.00 124.99   27
 43  \w     67.00 157.00   1.00   20.00    --   98.00  69.00  14.34   90
 44  \w    148.00 173.00   1.00   20.00    --   98.00  74.00-163.52   25
 45  \w    134.00 178.00   1.00   20.00    --  109.26 111.00   0.00   44
 46  \w     80.00 161.00   1.00   20.00    --  109.26  61.00  60.00   81
 47  \w     78.00 149.00   1.00   20.00    --  109.26  77.00-150.00   71
 48  \w     79.00 175.00   1.00   20.00    --  109.26  77.00-120.00   96
 49  \w     78.00 162.00   1.00   20.00    --  109.26  77.00 -60.00   84
 50  \w    138.00 178.00   1.00   20.00    --  109.26  77.00  30.00   40
 51  \w     77.00 103.00   1.00   20.00    --  109.26  77.00  30.00   26
 52  \w     77.00 178.00   1.00   20.00    --  109.26  77.00 -90.00  101
 53  \w     78.00 171.00   1.00   20.00    --  109.26  77.00  90.00   93
 54  \w     81.00 174.00   1.00   20.00    --  109.26  61.00 150.00   93
 55  \w     34.00 138.00   1.00   20.00    --  109.26 -77.00  60.00  104
 56  \w    150.00 177.00   1.00   20.00    --  109.26 111.00  90.00   27
 57  \w     77.00 178.00   1.00   20.00    --  109.26  77.00 -30.00  101
 58  \w     33.00 104.00   1.00   20.00    --  109.26 -94.00 -60.00   71
 59  \w     43.00 108.00   1.00   20.00    --  109.26 -94.00  30.00   65
 60  \w     60.00 116.00   1.00   20.00    --  109.26-111.00-120.00   56
;
_diffrn_measurement_device 'four-circle diffractometer'
_diffrn_measurement_device_type 'SuperNova, Dual, Cu at zero, Atlas'
_diffrn_measurement_method '\w scans'
_diffrn_orient_matrix_type 'CrysAlisPro convention (1999,Acta A55,543-557)'
_diffrn_orient_matrix_UB_11 0.1306674000
_diffrn_orient_matrix_UB_12 0.0132937000
_diffrn_orient_matrix_UB_13 -0.0403779000
_diffrn_orient_matrix_UB_21 -0.0358124000
_diffrn_orient_matrix_UB_22 0.0495100000
_diffrn_orient_matrix_UB_23 0.0077027000
_diffrn_orient_matrix_UB_31 0.0363289000
_diffrn_orient_matrix_UB_32 0.0010361000
_diffrn_orient_matrix_UB_33 0.1531951000
_diffrn_radiation_monochromator mirror
_diffrn_radiation_probe x-ray
_diffrn_radiation_type CuK\a
_diffrn_radiation_wavelength 1.54184
_diffrn_reflns_av_R_equivalents 0.0538
_diffrn_reflns_av_unetI/netI 0.0239
_diffrn_reflns_Laue_measured_fraction_full 0.999
_diffrn_reflns_Laue_measured_fraction_max 0.992
_diffrn_reflns_limit_h_max 13
_diffrn_reflns_limit_h_min -13
_diffrn_reflns_limit_k_max 37
_diffrn_reflns_limit_k_min -37
_diffrn_reflns_limit_l_max 11
_diffrn_reflns_limit_l_min -11
_diffrn_reflns_number 57908
_diffrn_reflns_point_group_measured_fraction_full 0.992
_diffrn_reflns_point_group_measured_fraction_max 0.973
_diffrn_reflns_theta_full 67.684
_diffrn_reflns_theta_max 75.376
_diffrn_reflns_theta_min 4.288
_diffrn_source 'micro-focus sealed X-ray tube'
_diffrn_source_type 'SuperNova (Cu) X-ray Source'
_exptl_absorpt_coefficient_mu 2.855
_exptl_absorpt_correction_T_max 1.000
_exptl_absorpt_correction_T_min 0.534
_exptl_absorpt_correction_type gaussian
_exptl_absorpt_process_details
;
CrysAlisPro 1.171.38.46 (Rigaku Oxford Diffraction, 2018).
 Numerical absorption correction based on Gaussian integration over
 a multifaceted crystal model/Empirical absorption correction using
 spherical harmonics as implemented in SCALE3 ABSPACK scaling algorithm.
;
_exptl_crystal_colour colourless
_exptl_crystal_density_diffrn 1.557
_exptl_crystal_description plate
_exptl_crystal_F_000 1528
_exptl_crystal_size_max 0.678
_exptl_crystal_size_mid 0.1
_exptl_crystal_size_min 0.027
_refine_diff_density_max 0.313
_refine_diff_density_min -0.250
_refine_diff_density_rms 0.047
_refine_ls_abs_structure_details
;
 Flack x determined using 2483 quotients [(I+)-(I-)]/[(I+)+(I-)]
 (Parsons, Flack and Wagner, Acta Cryst. B69 (2013) 249-259).
;
_refine_ls_abs_structure_Flack -0.003(11)
_refine_ls_extinction_method none
_refine_ls_goodness_of_fit_ref 1.026
_refine_ls_hydrogen_treatment mixed
_refine_ls_matrix_type full
_refine_ls_number_parameters 431
_refine_ls_number_reflns 6448
_refine_ls_number_restraints 1
_refine_ls_restrained_S_all 1.026
_refine_ls_R_factor_all 0.0426
_refine_ls_R_factor_gt 0.0370
_refine_ls_shift/su_max 0.000
_refine_ls_shift/su_mean 0.000
_refine_ls_structure_factor_coef Fsqd
_refine_ls_weighting_details 'w=1/[\s^2^(Fo^2^)+(0.0550P)^2^+0.9320P] where P=(Fo^2^+2Fc^2^)/3'
_refine_ls_weighting_scheme calc
_refine_ls_wR_factor_gt 0.0912
_refine_ls_wR_factor_ref 0.0961
_reflns_Friedel_coverage 0.845
_reflns_Friedel_fraction_full 0.984
_reflns_Friedel_fraction_max 0.953
_reflns_number_gt 5851
_reflns_number_total 6448
_reflns_threshold_expression 'I > 2\s(I)'
_cod_data_source_file d4md00211c2.cif
_cod_data_source_block sz02
_cod_depositor_comments
;
The following automatic conversions were performed:

data item '_exptl_absorpt_correction_type' value 'Gaussian' was
changed to 'gaussian' in accordance with the
/home/data/users/saulius/crontab/automatic-downloads/rss-feeds/RSC/lib/dictionaries/cif_core.dic
dictionary named 'cif_core.dic' version 2.4.2 last updated on
2011-04-26.

Automatic conversion script
Id: cif_fix_values 8170 2020-07-09 18:12:32Z antanas 
;
_cod_original_cell_volume 3205.10(11)
_cod_database_code 7248681
_shelx_shelxl_version_number 2018/3
_audit_contact_author 'Farzaneh Fadaei Tirani'
_chemical_oxdiff_formula 'C26 H29 N2 O4 F13 Cl2'
_chemical_oxdiff_usercomment 'black crystal'
_shelx_space_group_comment
;
The symmetry employed for this shelxl refinement is uniquely defined
by the following loop, which should always be used as a source of
symmetry information in preference to the above space-group names.
They are only intended as comments.
;
_reflns_odcompleteness_completeness 99.94
_reflns_odcompleteness_iscentric 1
_reflns_odcompleteness_theta 68.13
_olex2_refinement_description
;
1. Fixed Uiso
 At 1.2 times of:
  All C(H) groups, All C(H,H) groups
 At 1.5 times of:
  All C(H,H,H) groups
2.a Ternary CH refined with riding coordinates:
 C1(H1A)
2.b Secondary CH2 refined with riding coordinates:
 C3(H3A,H3B), C4(H4A,H4B), C16(H16A,H16B), C23(H23A,H23B), C24(H24A,H24B),
 C25(H25A,H25B), C26(H26A,H26B)
2.c Aromatic/amide H refined with riding coordinates:
 C18(H18), C19(H19), C21(H21), C22(H22)
2.d Idealised Me refined as rotating group:
 C13(H13A,H13B,H13C), C14(H14A,H14B,H14C), C15(H15A,H15B,H15C)
;
_olex2_submission_special_instructions 'No special instructions were received'
_oxdiff_exptl_absorpt_empirical_details
;
Empirical correction (ABSPACK) includes:
- Absorption correction using spherical harmonics
- Frame scaling
- Detector area scaling
- B-factor correction
;
_oxdiff_exptl_absorpt_empirical_full_max 1.917
_oxdiff_exptl_absorpt_empirical_full_min 0.661

loop_
_space_group_symop_operation_xyz
'x, y, z'
'-x, -y, z+1/2'
'x+1/2, -y, z'
'-x+1/2, y, z+1/2'

loop_
_atom_site_label
_atom_site_type_symbol
_atom_site_fract_x
_atom_site_fract_y
_atom_site_fract_z
_atom_site_U_iso_or_equiv
_atom_site_adp_type
_atom_site_occupancy
_atom_site_site_symmetry_order
_atom_site_calc_flag
_atom_site_refinement_flags_posn
_atom_site_refinement_flags_adp
_atom_site_refinement_flags_occupancy
_atom_site_disorder_assembly
_atom_site_disorder_group
Cl1 Cl 0.35293(14) 0.08317(4) 0.02338(17) 0.0825(5) Uani 1 1 d . . . . .
Cl2 Cl 0.24923(14) 0.31423(3) 0.08779(15) 0.0675(3) Uani 1 1 d . . . . .
F1 F 0.58034(17) 0.33160(6) 0.7884(3) 0.0445(5) Uani 1 1 d . . . . .
F2 F 0.61155(19) 0.36761(7) 0.5976(2) 0.0431(5) Uani 1 1 d . . . . .
F3 F 0.6252(2) 0.40077(7) 0.9417(2) 0.0427(5) Uani 1 1 d . . . . .
F4 F 0.48750(17) 0.41319(7) 0.7842(3) 0.0446(5) Uani 1 1 d . . . . .
F5 F 0.6844(2) 0.45248(7) 0.6288(2) 0.0439(5) Uani 1 1 d . . . . .
F6 F 0.78707(16) 0.44922(6) 0.8190(3) 0.0415(5) Uani 1 1 d . . . . .
F7 F 0.5699(2) 0.48777(7) 0.9439(2) 0.0488(6) Uani 1 1 d . . . . .
F8 F 0.51602(19) 0.50240(7) 0.7323(3) 0.0485(6) Uani 1 1 d . . . . .
F9 F 0.7740(2) 0.53199(7) 0.9198(2) 0.0475(5) Uani 1 1 d . . . . .
F10 F 0.7581(2) 0.53678(7) 0.6991(2) 0.0411(5) Uani 1 1 d . . . . .
F11 F 0.5517(3) 0.57882(9) 0.9356(4) 0.0981(13) Uani 1 1 d . . . . .
F12 F 0.5668(3) 0.58999(9) 0.7177(4) 0.0840(10) Uani 1 1 d . . . . .
F13 F 0.7092(3) 0.61215(8) 0.8521(3) 0.0699(8) Uani 1 1 d . . . . .
O1 O 0.85113(19) 0.22740(7) 0.5907(2) 0.0289(5) Uani 1 1 d . . . . .
O2 O 0.7716(2) 0.27466(7) 0.7455(2) 0.0286(4) Uani 1 1 d . . . . .
O3 O 0.7289(2) 0.12410(7) 0.9431(2) 0.0289(5) Uani 1 1 d . . . . .
O4 O 0.81628(19) 0.08446(7) 0.7690(2) 0.0270(4) Uani 1 1 d . . . . .
N1 N 0.7703(2) 0.15518(8) 0.7360(3) 0.0234(5) Uani 1 1 d . . . . .
H1 H 0.783(3) 0.1511(10) 0.657(4) 0.011(8) Uiso 1 1 d . . . . .
N2 N 0.3709(3) 0.19752(9) 0.2372(3) 0.0352(6) Uani 1 1 d . . . . .
C1 C 0.7304(3) 0.19890(9) 0.7797(3) 0.0236(6) Uani 1 1 d . . . . .
H1A H 0.756216 0.203156 0.877536 0.028 Uiso 1 1 calc R . . . .
C2 C 0.7928(3) 0.23373(10) 0.6939(3) 0.0233(6) Uani 1 1 d . . . . .
C3 C 0.8165(3) 0.31107(10) 0.6640(4) 0.0313(7) Uani 1 1 d . . . . .
H3A H 0.779705 0.310372 0.571076 0.038 Uiso 1 1 calc R . . . .
H3B H 0.906128 0.309021 0.654329 0.038 Uiso 1 1 calc R . . . .
C4 C 0.7818(3) 0.35390(10) 0.7379(4) 0.0291(6) Uani 1 1 d . . . . .
H4A H 0.806052 0.351433 0.835732 0.035 Uiso 1 1 calc R . . . .
H4B H 0.828191 0.378886 0.697051 0.035 Uiso 1 1 calc R . . . .
C5 C 0.6481(3) 0.36450(10) 0.7307(4) 0.0307(7) Uani 1 1 d . . . . .
C6 C 0.6076(3) 0.40748(10) 0.8058(4) 0.0311(7) Uani 1 1 d . . . . .
C7 C 0.6738(3) 0.45077(10) 0.7650(4) 0.0299(6) Uani 1 1 d . . . . .
C8 C 0.6108(3) 0.49430(10) 0.8159(4) 0.0327(7) Uani 1 1 d . . . . .
C9 C 0.6954(3) 0.53538(11) 0.8158(4) 0.0339(7) Uani 1 1 d . . . . .
C10 C 0.6280(4) 0.58025(12) 0.8308(6) 0.0565(12) Uani 1 1 d . . . . .
C11 C 0.7679(2) 0.12138(9) 0.8266(3) 0.0235(6) Uani 1 1 d . . . . .
C12 C 0.8164(3) 0.04181(10) 0.8445(3) 0.0283(6) Uani 1 1 d . . . . .
C13 C 0.8925(3) 0.04593(11) 0.9752(4) 0.0345(7) Uani 1 1 d . . . . .
H13A H 0.973150 0.057754 0.951993 0.052 Uiso 1 1 calc GR . . . .
H13B H 0.901442 0.016535 1.017756 0.052 Uiso 1 1 calc GR . . . .
H13C H 0.851916 0.066144 1.039653 0.052 Uiso 1 1 calc GR . . . .
C14 C 0.8768(4) 0.01066(11) 0.7437(4) 0.0396(8) Uani 1 1 d . . . . .
H14A H 0.824759 0.007196 0.662433 0.059 Uiso 1 1 calc GR . . . .
H14B H 0.889106 -0.018425 0.787166 0.059 Uiso 1 1 calc GR . . . .
H14C H 0.955674 0.022989 0.715912 0.059 Uiso 1 1 calc GR . . . .
C15 C 0.6863(3) 0.02776(12) 0.8732(4) 0.0378(8) Uani 1 1 d . . . . .
H15A H 0.649487 0.048356 0.939460 0.057 Uiso 1 1 calc GR . . . .
H15B H 0.685693 -0.002448 0.911353 0.057 Uiso 1 1 calc GR . . . .
H15C H 0.639439 0.028270 0.787380 0.057 Uiso 1 1 calc GR . . . .
C16 C 0.5909(3) 0.20496(10) 0.7725(3) 0.0261(6) Uani 1 1 d . . . . .
H16A H 0.551881 0.181678 0.829552 0.031 Uiso 1 1 calc R . . . .
H16B H 0.569624 0.234205 0.812849 0.031 Uiso 1 1 calc R . . . .
C17 C 0.5389(2) 0.20252(10) 0.6288(3) 0.0250(6) Uani 1 1 d . . . . .
C18 C 0.5010(3) 0.16266(10) 0.5715(3) 0.0271(6) Uani 1 1 d . . . . .
H18 H 0.511445 0.135945 0.622528 0.033 Uiso 1 1 calc R . . . .
C19 C 0.4481(3) 0.16048(10) 0.4419(3) 0.0290(6) Uani 1 1 d . . . . .
H19 H 0.423465 0.132432 0.406328 0.035 Uiso 1 1 calc R . . . .
C20 C 0.4304(3) 0.19873(10) 0.3630(3) 0.0273(6) Uani 1 1 d . . . . .
C21 C 0.4728(3) 0.23902(10) 0.4182(3) 0.0281(6) Uani 1 1 d . . . . .
H21 H 0.465399 0.265649 0.366142 0.034 Uiso 1 1 calc R . . . .
C22 C 0.5256(3) 0.24044(10) 0.5483(3) 0.0266(6) Uani 1 1 d . . . . .
H22 H 0.553412 0.268188 0.583130 0.032 Uiso 1 1 calc R . . . .
C23 C 0.3234(3) 0.15645(12) 0.1811(4) 0.0378(8) Uani 1 1 d . . . . .
H23A H 0.255576 0.163272 0.117379 0.045 Uiso 1 1 calc R . . . .
H23B H 0.290753 0.137893 0.256728 0.045 Uiso 1 1 calc R . . . .
C24 C 0.4209(4) 0.13057(13) 0.1047(4) 0.0440(8) Uani 1 1 d . . . . .
H24A H 0.484705 0.120706 0.169857 0.053 Uiso 1 1 calc R . . . .
H24B H 0.459459 0.149853 0.034479 0.053 Uiso 1 1 calc R . . . .
C25 C 0.3609(3) 0.23691(12) 0.1513(4) 0.0375(8) Uani 1 1 d . . . . .
H25A H 0.349569 0.227751 0.054243 0.045 Uiso 1 1 calc R . . . .
H25B H 0.437329 0.254269 0.157240 0.045 Uiso 1 1 calc R . . . .
C26 C 0.2550(4) 0.26598(13) 0.1948(5) 0.0448(9) Uani 1 1 d . . . . .
H26A H 0.265197 0.274997 0.292141 0.054 Uiso 1 1 calc R . . . .
H26B H 0.177916 0.249096 0.186694 0.054 Uiso 1 1 calc R . . . .

loop_
_atom_site_aniso_label
_atom_site_aniso_U_11
_atom_site_aniso_U_22
_atom_site_aniso_U_33
_atom_site_aniso_U_23
_atom_site_aniso_U_13
_atom_site_aniso_U_12
Cl1 0.0937(10) 0.0575(6) 0.0964(11) -0.0385(7) -0.0427(8) 0.0143(6)
Cl2 0.0878(8) 0.0407(5) 0.0741(8) 0.0084(5) -0.0324(6) -0.0007(5)
F1 0.0337(10) 0.0315(9) 0.0684(16) -0.0016(9) 0.0063(10) -0.0029(7)
F2 0.0481(11) 0.0407(10) 0.0406(12) -0.0106(9) -0.0171(10) 0.0114(9)
F3 0.0583(13) 0.0404(10) 0.0295(11) 0.0040(8) 0.0074(10) 0.0044(9)
F4 0.0261(9) 0.0384(10) 0.0693(16) -0.0054(10) 0.0021(9) 0.0044(7)
F5 0.0650(14) 0.0373(10) 0.0295(11) -0.0012(8) 0.0090(10) 0.0009(9)
F6 0.0311(9) 0.0364(9) 0.0570(14) -0.0035(9) -0.0053(9) 0.0021(7)
F7 0.0615(14) 0.0402(11) 0.0449(13) -0.0056(9) 0.0272(11) -0.0016(9)
F8 0.0365(10) 0.0384(10) 0.0706(16) -0.0010(10) -0.0121(10) 0.0070(8)
F9 0.0596(14) 0.0482(12) 0.0348(13) -0.0032(9) -0.0078(10) -0.0084(10)
F10 0.0504(12) 0.0416(10) 0.0314(11) -0.0012(9) 0.0078(9) -0.0053(9)
F11 0.103(2) 0.0475(15) 0.144(3) -0.0273(18) 0.075(3) 0.0039(15)
F12 0.0713(18) 0.0424(14) 0.138(3) 0.0136(16) -0.028(2) 0.0118(12)
F13 0.0810(18) 0.0376(12) 0.091(2) -0.0162(13) 0.0073(17) -0.0086(11)
O1 0.0291(10) 0.0335(11) 0.0240(12) -0.0014(9) 0.0039(9) -0.0016(8)
O2 0.0339(11) 0.0256(10) 0.0265(11) 0.0018(8) 0.0021(9) 0.0025(8)
O3 0.0350(12) 0.0325(10) 0.0192(11) 0.0007(8) 0.0028(9) 0.0020(8)
O4 0.0341(10) 0.0266(10) 0.0203(11) 0.0027(8) 0.0021(9) 0.0042(8)
N1 0.0277(12) 0.0275(12) 0.0150(14) -0.0011(10) -0.0004(10) 0.0035(9)
N2 0.0390(15) 0.0364(14) 0.0302(16) -0.0034(11) -0.0128(12) -0.0002(11)
C1 0.0254(13) 0.0271(13) 0.0182(14) -0.0009(11) -0.0024(11) 0.0039(10)
C2 0.0218(13) 0.0290(14) 0.0190(15) 0.0001(11) -0.0052(11) 0.0028(10)
C3 0.0336(16) 0.0284(15) 0.0318(18) 0.0031(12) 0.0045(13) 0.0015(12)
C4 0.0302(15) 0.0277(14) 0.0295(17) 0.0017(12) 0.0002(12) -0.0001(11)
C5 0.0329(16) 0.0263(14) 0.0328(18) 0.0000(12) -0.0034(13) 0.0012(12)
C6 0.0279(14) 0.0354(16) 0.0300(18) -0.0004(13) 0.0005(13) 0.0028(11)
C7 0.0312(15) 0.0308(15) 0.0277(17) -0.0023(12) 0.0006(13) 0.0034(12)
C8 0.0321(15) 0.0332(15) 0.0326(18) -0.0030(13) 0.0038(14) 0.0024(12)
C9 0.0399(17) 0.0348(16) 0.0269(18) -0.0031(13) 0.0033(14) -0.0005(13)
C10 0.056(2) 0.0292(18) 0.084(3) -0.009(2) 0.013(2) 0.0024(16)
C11 0.0212(12) 0.0291(13) 0.0201(16) -0.0026(11) -0.0022(12) 0.0004(10)
C12 0.0363(15) 0.0260(14) 0.0225(16) 0.0056(11) -0.0012(13) 0.0006(11)
C13 0.0427(19) 0.0329(16) 0.0280(18) 0.0035(13) -0.0079(14) 0.0025(13)
C14 0.057(2) 0.0308(16) 0.0304(18) 0.0034(13) 0.0021(16) 0.0098(15)
C15 0.0409(18) 0.0396(18) 0.0328(19) 0.0068(14) -0.0040(14) -0.0090(14)
C16 0.0232(13) 0.0325(15) 0.0226(16) -0.0008(12) 0.0035(12) 0.0027(11)
C17 0.0166(12) 0.0349(14) 0.0236(15) -0.0017(12) 0.0028(11) 0.0035(11)
C18 0.0234(14) 0.0302(14) 0.0277(17) 0.0017(12) 0.0007(12) 0.0012(11)
C19 0.0227(14) 0.0315(15) 0.0328(18) -0.0050(12) -0.0013(12) -0.0020(11)
C20 0.0177(12) 0.0371(16) 0.0272(17) -0.0015(12) -0.0012(11) 0.0022(11)
C21 0.0230(13) 0.0323(15) 0.0289(17) 0.0005(12) -0.0023(12) 0.0013(11)
C22 0.0192(13) 0.0317(15) 0.0289(17) -0.0033(12) -0.0015(12) 0.0007(11)
C23 0.0324(16) 0.0430(18) 0.038(2) -0.0029(15) -0.0134(15) -0.0035(14)
C24 0.048(2) 0.0457(19) 0.039(2) -0.0072(16) -0.0042(17) -0.0015(16)
C25 0.0366(17) 0.0444(18) 0.0315(18) 0.0009(14) -0.0107(14) -0.0033(14)
C26 0.0368(18) 0.0473(19) 0.050(2) 0.0063(18) -0.0151(16) -0.0001(16)

loop_
_atom_type_symbol
_atom_type_description
_atom_type_scat_dispersion_real
_atom_type_scat_dispersion_imag
_atom_type_scat_source
C C 0.0181 0.0091 'International Tables Vol C Tables 4.2.6.8 and 6.1.1.4'
H H 0.0000 0.0000 'International Tables Vol C Tables 4.2.6.8 and 6.1.1.4'
Cl Cl 0.3639 0.7018 'International Tables Vol C Tables 4.2.6.8 and 6.1.1.4'
F F 0.0727 0.0534 'International Tables Vol C Tables 4.2.6.8 and 6.1.1.4'
N N 0.0311 0.0180 'International Tables Vol C Tables 4.2.6.8 and 6.1.1.4'
O O 0.0492 0.0322 'International Tables Vol C Tables 4.2.6.8 and 6.1.1.4'

loop_
_exptl_crystal_face_index_h
_exptl_crystal_face_index_k
_exptl_crystal_face_index_l
_exptl_crystal_face_perp_dist
1 -19 0 0.0197
-1 19 0 0.0077
-7 1 0 0.0521
7 -1 0 0.0411
-1 1 6 0.1888
4 4 5 0.1371
-4 -4 -5 0.3631

loop_
_geom_angle_atom_site_label_1
_geom_angle_atom_site_label_2
_geom_angle_atom_site_label_3
_geom_angle
_geom_angle_site_symmetry_1
_geom_angle_site_symmetry_3
_geom_angle_publ_flag
C2 O2 C3 115.5(2) . . ?
C11 O4 C12 120.4(2) . . ?
C1 N1 H1 119(2) . . ?
C11 N1 H1 121(2) . . ?
C11 N1 C1 119.1(3) . . ?
C20 N2 C23 121.7(3) . . ?
C20 N2 C25 121.4(3) . . ?
C23 N2 C25 116.8(3) . . ?
N1 C1 H1A 108.0 . . ?
N1 C1 C2 109.3(2) . . ?
N1 C1 C16 113.2(2) . . ?
C2 C1 H1A 108.0 . . ?
C2 C1 C16 110.2(2) . . ?
C16 C1 H1A 108.0 . . ?
O1 C2 O2 123.0(3) . . ?
O1 C2 C1 126.5(3) . . ?
O2 C2 C1 110.5(2) . . ?
O2 C3 H3A 110.3 . . ?
O2 C3 H3B 110.3 . . ?
O2 C3 C4 107.3(3) . . ?
H3A C3 H3B 108.5 . . ?
C4 C3 H3A 110.3 . . ?
C4 C3 H3B 110.3 . . ?
C3 C4 H4A 108.8 . . ?
C3 C4 H4B 108.8 . . ?
H4A C4 H4B 107.7 . . ?
C5 C4 C3 113.7(3) . . ?
C5 C4 H4A 108.8 . . ?
C5 C4 H4B 108.8 . . ?
F1 C5 C4 111.2(2) . . ?
F1 C5 C6 104.7(3) . . ?
F2 C5 F1 106.3(3) . . ?
F2 C5 C4 110.3(3) . . ?
F2 C5 C6 107.9(2) . . ?
C4 C5 C6 115.8(3) . . ?
F3 C6 C5 107.2(3) . . ?
F3 C6 C7 108.1(3) . . ?
F4 C6 F3 108.2(3) . . ?
F4 C6 C5 108.3(3) . . ?
F4 C6 C7 108.3(2) . . ?
C7 C6 C5 116.5(3) . . ?
F5 C7 F6 107.9(3) . . ?
F5 C7 C6 109.3(3) . . ?
F5 C7 C8 108.8(3) . . ?
F6 C7 C6 107.8(3) . . ?
F6 C7 C8 108.3(3) . . ?
C6 C7 C8 114.6(3) . . ?
F7 C8 F8 109.2(3) . . ?
F7 C8 C7 108.7(3) . . ?
F7 C8 C9 108.7(3) . . ?
F8 C8 C7 107.7(3) . . ?
F8 C8 C9 108.7(3) . . ?
C9 C8 C7 113.8(3) . . ?
F9 C9 C8 109.1(3) . . ?
F9 C9 C10 107.8(3) . . ?
F10 C9 F9 108.4(3) . . ?
F10 C9 C8 109.8(3) . . ?
F10 C9 C10 107.6(3) . . ?
C8 C9 C10 114.1(3) . . ?
F11 C10 F12 109.1(4) . . ?
F11 C10 F13 109.2(4) . . ?
F11 C10 C9 110.4(4) . . ?
F12 C10 F13 108.2(4) . . ?
F12 C10 C9 111.0(4) . . ?
F13 C10 C9 108.8(3) . . ?
O3 C11 O4 125.5(3) . . ?
O3 C11 N1 124.6(3) . . ?
N1 C11 O4 109.9(3) . . ?
O4 C12 C13 110.1(2) . . ?
O4 C12 C14 102.4(2) . . ?
O4 C12 C15 109.4(2) . . ?
C14 C12 C13 110.5(3) . . ?
C14 C12 C15 111.2(3) . . ?
C15 C12 C13 112.7(3) . . ?
C12 C13 H13A 109.5 . . ?
C12 C13 H13B 109.5 . . ?
C12 C13 H13C 109.5 . . ?
H13A C13 H13B 109.5 . . ?
H13A C13 H13C 109.5 . . ?
H13B C13 H13C 109.5 . . ?
C12 C14 H14A 109.5 . . ?
C12 C14 H14B 109.5 . . ?
C12 C14 H14C 109.5 . . ?
H14A C14 H14B 109.5 . . ?
H14A C14 H14C 109.5 . . ?
H14B C14 H14C 109.5 . . ?
C12 C15 H15A 109.5 . . ?
C12 C15 H15B 109.5 . . ?
C12 C15 H15C 109.5 . . ?
H15A C15 H15B 109.5 . . ?
H15A C15 H15C 109.5 . . ?
H15B C15 H15C 109.5 . . ?
C1 C16 H16A 108.7 . . ?
C1 C16 H16B 108.7 . . ?
H16A C16 H16B 107.6 . . ?
C17 C16 C1 114.3(2) . . ?
C17 C16 H16A 108.7 . . ?
C17 C16 H16B 108.7 . . ?
C18 C17 C16 121.8(3) . . ?
C18 C17 C22 116.8(3) . . ?
C22 C17 C16 121.4(3) . . ?
C17 C18 H18 119.0 . . ?
C17 C18 C19 122.1(3) . . ?
C19 C18 H18 119.0 . . ?
C18 C19 H19 119.4 . . ?
C18 C19 C20 121.2(3) . . ?
C20 C19 H19 119.4 . . ?
N2 C20 C19 121.9(3) . . ?
N2 C20 C21 121.1(3) . . ?
C19 C20 C21 117.0(3) . . ?
C20 C21 H21 119.6 . . ?
C22 C21 C20 120.8(3) . . ?
C22 C21 H21 119.6 . . ?
C17 C22 C21 122.0(3) . . ?
C17 C22 H22 119.0 . . ?
C21 C22 H22 119.0 . . ?
N2 C23 H23A 109.3 . . ?
N2 C23 H23B 109.3 . . ?
N2 C23 C24 111.6(3) . . ?
H23A C23 H23B 108.0 . . ?
C24 C23 H23A 109.3 . . ?
C24 C23 H23B 109.3 . . ?
Cl1 C24 H24A 109.8 . . ?
Cl1 C24 H24B 109.8 . . ?
C23 C24 Cl1 109.2(3) . . ?
C23 C24 H24A 109.8 . . ?
C23 C24 H24B 109.8 . . ?
H24A C24 H24B 108.3 . . ?
N2 C25 H25A 109.3 . . ?
N2 C25 H25B 109.3 . . ?
N2 C25 C26 111.5(3) . . ?
H25A C25 H25B 108.0 . . ?
C26 C25 H25A 109.3 . . ?
C26 C25 H25B 109.3 . . ?
Cl2 C26 H26A 109.8 . . ?
Cl2 C26 H26B 109.8 . . ?
C25 C26 Cl2 109.4(3) . . ?
C25 C26 H26A 109.8 . . ?
C25 C26 H26B 109.8 . . ?
H26A C26 H26B 108.2 . . ?

loop_
_geom_bond_atom_site_label_1
_geom_bond_atom_site_label_2
_geom_bond_distance
_geom_bond_site_symmetry_2
_geom_bond_publ_flag
Cl1 C24 1.791(4) . ?
Cl2 C26 1.785(4) . ?
F1 C5 1.358(4) . ?
F2 C5 1.358(4) . ?
F3 C6 1.350(4) . ?
F4 C6 1.346(4) . ?
F5 C7 1.330(4) . ?
F6 C7 1.351(4) . ?
F7 C8 1.337(4) . ?
F8 C8 1.343(4) . ?
F9 C9 1.333(4) . ?
F10 C9 1.327(4) . ?
F11 C10 1.319(6) . ?
F12 C10 1.321(6) . ?
F13 C10 1.325(5) . ?
O1 C2 1.206(4) . ?
O2 C2 1.348(4) . ?
O2 C3 1.437(4) . ?
O3 C11 1.213(4) . ?
O4 C11 1.351(3) . ?
O4 C12 1.476(3) . ?
N1 H1 0.79(4) . ?
N1 C1 1.448(4) . ?
N1 C11 1.344(4) . ?
N2 C20 1.387(4) . ?
N2 C23 1.446(4) . ?
N2 C25 1.453(5) . ?
C1 H1A 1.0000 . ?
C1 C2 1.503(4) . ?
C1 C16 1.544(4) . ?
C3 H3A 0.9900 . ?
C3 H3B 0.9900 . ?
C3 C4 1.522(4) . ?
C4 H4A 0.9900 . ?
C4 H4B 0.9900 . ?
C4 C5 1.504(4) . ?
C5 C6 1.548(4) . ?
C6 C7 1.542(4) . ?
C7 C8 1.560(4) . ?
C8 C9 1.544(4) . ?
C9 C10 1.545(5) . ?
C12 C13 1.525(5) . ?
C12 C14 1.508(5) . ?
C12 C15 1.515(5) . ?
C13 H13A 0.9800 . ?
C13 H13B 0.9800 . ?
C13 H13C 0.9800 . ?
C14 H14A 0.9800 . ?
C14 H14B 0.9800 . ?
C14 H14C 0.9800 . ?
C15 H15A 0.9800 . ?
C15 H15B 0.9800 . ?
C15 H15C 0.9800 . ?
C16 H16A 0.9900 . ?
C16 H16B 0.9900 . ?
C16 C17 1.510(4) . ?
C17 C18 1.385(4) . ?
C17 C22 1.390(4) . ?
C18 H18 0.9500 . ?
C18 C19 1.389(5) . ?
C19 H19 0.9500 . ?
C19 C20 1.395(4) . ?
C20 C21 1.403(4) . ?
C21 H21 0.9500 . ?
C21 C22 1.392(4) . ?
C22 H22 0.9500 . ?
C23 H23A 0.9900 . ?
C23 H23B 0.9900 . ?
C23 C24 1.517(5) . ?
C24 H24A 0.9900 . ?
C24 H24B 0.9900 . ?
C25 H25A 0.9900 . ?
C25 H25B 0.9900 . ?
C25 C26 1.514(6) . ?
C26 H26A 0.9900 . ?
C26 H26B 0.9900 . ?

loop_
_geom_hbond_atom_site_label_D
_geom_hbond_atom_site_label_H
_geom_hbond_atom_site_label_A
_geom_hbond_distance_DH
_geom_hbond_distance_HA
_geom_hbond_distance_DA
_geom_hbond_angle_DHA
_geom_hbond_site_symmetry_A
_geom_hbond_publ_flag
N1 H1 O3 0.79(4) 2.24(4) 2.996(3) 162(3) 4_654 yes

loop_
_geom_torsion_atom_site_label_1
_geom_torsion_atom_site_label_2
_geom_torsion_atom_site_label_3
_geom_torsion_atom_site_label_4
_geom_torsion
_geom_torsion_site_symmetry_1
_geom_torsion_site_symmetry_2
_geom_torsion_site_symmetry_3
_geom_torsion_site_symmetry_4
_geom_torsion_publ_flag
F1 C5 C6 F3 56.6(3) . . . . ?
F1 C5 C6 F4 -60.0(3) . . . . ?
F1 C5 C6 C7 177.7(3) . . . . ?
F2 C5 C6 F3 169.5(2) . . . . ?
F2 C5 C6 F4 53.0(3) . . . . ?
F2 C5 C6 C7 -69.3(3) . . . . ?
F3 C6 C7 F5 164.5(2) . . . . ?
F3 C6 C7 F6 47.5(3) . . . . ?
F3 C6 C7 C8 -73.2(3) . . . . ?
F4 C6 C7 F5 -78.5(3) . . . . ?
F4 C6 C7 F6 164.5(3) . . . . ?
F4 C6 C7 C8 43.8(4) . . . . ?
F5 C7 C8 F7 163.1(3) . . . . ?
F5 C7 C8 F8 44.9(3) . . . . ?
F5 C7 C8 C9 -75.7(4) . . . . ?
F6 C7 C8 F7 -79.9(3) . . . . ?
F6 C7 C8 F8 161.9(3) . . . . ?
F6 C7 C8 C9 41.4(4) . . . . ?
F7 C8 C9 F9 47.6(3) . . . . ?
F7 C8 C9 F10 166.2(3) . . . . ?
F7 C8 C9 C10 -73.0(4) . . . . ?
F8 C8 C9 F9 166.3(3) . . . . ?
F8 C8 C9 F10 -75.1(3) . . . . ?
F8 C8 C9 C10 45.7(4) . . . . ?
F9 C9 C10 F11 -71.4(4) . . . . ?
F9 C9 C10 F12 167.4(3) . . . . ?
F9 C9 C10 F13 48.5(5) . . . . ?
F10 C9 C10 F11 171.9(4) . . . . ?
F10 C9 C10 F12 50.8(4) . . . . ?
F10 C9 C10 F13 -68.2(5) . . . . ?
O2 C3 C4 C5 -72.2(3) . . . . ?
N1 C1 C2 O1 11.3(4) . . . . ?
N1 C1 C2 O2 -170.9(2) . . . . ?
N1 C1 C16 C17 -64.3(3) . . . . ?
N2 C20 C21 C22 175.9(3) . . . . ?
N2 C23 C24 Cl1 -174.2(3) . . . . ?
N2 C25 C26 Cl2 178.9(2) . . . . ?
C1 N1 C11 O3 3.6(4) . . . . ?
C1 N1 C11 O4 -175.7(2) . . . . ?
C1 C16 C17 C18 89.9(3) . . . . ?
C1 C16 C17 C22 -90.9(3) . . . . ?
C2 O2 C3 C4 179.1(2) . . . . ?
C2 C1 C16 C17 58.3(3) . . . . ?
C3 O2 C2 O1 3.9(4) . . . . ?
C3 O2 C2 C1 -174.0(2) . . . . ?
C3 C4 C5 F1 59.9(4) . . . . ?
C3 C4 C5 F2 -57.8(3) . . . . ?
C3 C4 C5 C6 179.3(3) . . . . ?
C4 C5 C6 F3 -66.3(3) . . . . ?
C4 C5 C6 F4 177.2(3) . . . . ?
C4 C5 C6 C7 54.8(4) . . . . ?
C5 C6 C7 F5 43.8(4) . . . . ?
C5 C6 C7 F6 -73.2(3) . . . . ?
C5 C6 C7 C8 166.2(3) . . . . ?
C6 C7 C8 F7 40.4(4) . . . . ?
C6 C7 C8 F8 -77.8(3) . . . . ?
C6 C7 C8 C9 161.7(3) . . . . ?
C7 C8 C9 F9 -73.7(4) . . . . ?
C7 C8 C9 F10 44.9(4) . . . . ?
C7 C8 C9 C10 165.7(3) . . . . ?
C8 C9 C10 F11 49.9(5) . . . . ?
C8 C9 C10 F12 -71.2(4) . . . . ?
C8 C9 C10 F13 169.8(4) . . . . ?
C11 O4 C12 C13 -62.8(4) . . . . ?
C11 O4 C12 C14 179.6(3) . . . . ?
C11 O4 C12 C15 61.6(3) . . . . ?
C11 N1 C1 C2 153.4(3) . . . . ?
C11 N1 C1 C16 -83.4(3) . . . . ?
C12 O4 C11 O3 4.9(4) . . . . ?
C12 O4 C11 N1 -175.7(2) . . . . ?
C16 C1 C2 O1 -113.6(3) . . . . ?
C16 C1 C2 O2 64.2(3) . . . . ?
C16 C17 C18 C19 177.0(3) . . . . ?
C16 C17 C22 C21 -177.0(3) . . . . ?
C17 C18 C19 C20 -0.1(5) . . . . ?
C18 C17 C22 C21 2.2(4) . . . . ?
C18 C19 C20 N2 -175.8(3) . . . . ?
C18 C19 C20 C21 2.4(4) . . . . ?
C19 C20 C21 C22 -2.4(4) . . . . ?
C20 N2 C23 C24 -84.1(4) . . . . ?
C20 N2 C25 C26 -83.4(4) . . . . ?
C20 C21 C22 C17 0.1(5) . . . . ?
C22 C17 C18 C19 -2.2(4) . . . . ?
C23 N2 C20 C19 0.2(5) . . . . ?
C23 N2 C20 C21 -178.1(3) . . . . ?
C23 N2 C25 C26 100.8(4) . . . . ?
C25 N2 C20 C19 -175.4(3) . . . . ?
C25 N2 C20 C21 6.4(5) . . . . ?
C25 N2 C23 C24 91.6(4) . . . . ?

loop_
_exptl_oxdiff_crystal_face_indexfrac_h
_exptl_oxdiff_crystal_face_indexfrac_k
_exptl_oxdiff_crystal_face_indexfrac_l
_exptl_oxdiff_crystal_face_x
_exptl_oxdiff_crystal_face_y
_exptl_oxdiff_crystal_face_z
1.0000 -18.9994 0.0000 -0.1219 -0.9765 0.0166
-1.0000 18.9994 -0.0000 0.1219 0.9765 -0.0166
-7.0000 1.0002 0.0000 -0.9014 0.3002 -0.2533
7.0000 -1.0002 -0.0000 0.9014 -0.3002 0.2533
-1.0000 1.0013 6.0000 -0.3596 0.1316 0.8839
4.0000 4.0008 5.0000 0.3740 0.0933 0.9154
-4.0000 -4.0008 -5.0000 -0.3740 -0.0933 -0.9154
